data_7228559
loop_
_publ_author_name
'Bai, Nannan'
'Hou, Lei'
'Gao, Ruicheng'
'Liang, Ji Ye'
'Yang, Fan'
'Wang, Yao-Yu'

_publ_section_title
;
 Five 1D to 3D Zn(II)/Mn(II)-CPs Based on Dicarboxyphenyl-terpyridine
 Ligand: Stepwise Adsorptivity and Magnetic Properties
;
_journal_name_full CrystEngComm
_journal_paper_doi 10.1039/C7CE00786H
_journal_year 2017
_chemical_formula_sum 'C23 H14 Cl Mn N3 O4'
_chemical_formula_weight 486.760
_space_group_IT_number 2
_symmetry_Int_Tables_number 2
_symmetry_space_group_name_Hall '-P 1'
_symmetry_space_group_name_H-M 'P -1'
_audit_creation_date 2016-07-27
_audit_creation_method Olex2
_audit_update_record
;
2017-04-26 deposited with the CCDC.
2017-06-19 downloaded from the CCDC.
;
_cell_angle_alpha 78.643(2)
_cell_angle_beta 87.650(2)
_cell_angle_gamma 79.496(3)
_cell_formula_units_Z 2
_cell_length_a 8.6165(14)
_cell_length_b 10.7021(17)
_cell_length_c 10.9629(17)
_cell_volume 974.5(3)
_refine_ls_R_factor_all 0.087
_cod_data_source_file c7ce00786h2.cif
_cod_data_source_block 1
_cod_depositor_comments
;

2024-06-04
Formula fixed to be consistent with the atom list
                 miguel
;
_cod_original_formula_sum C23
_cod_original_sg_symbol_Hall -P_1
_cod_database_code 7228559

loop_
_symmetry_equiv_pos_site_id
_symmetry_equiv_pos_as_xyz
1 x,y,z
2 -x,-y,-z

loop_
_atom_site_aniso_label
_atom_site_aniso_U_11
_atom_site_aniso_U_22
_atom_site_aniso_U_33
_atom_site_aniso_U_12
_atom_site_aniso_U_13
_atom_site_aniso_U_23
Mn1 0.0210(4) 0.0358(4) 0.0134(3) -0.0058(3) -0.0003(2) -0.0042(2)
Cl1 0.0496(8) 0.0429(7) 0.0476(7) -0.0173(6) 0.0004(6) 0.0084(5)
O1 0.0182(13) 0.0558(19) 0.0281(15) -0.0098(13) -0.0002(11) -0.0231(14)
O2 0.0226(15) 0.072(2) 0.0155(13) -0.0091(15) 0.0000(11) -0.0013(14)
O3 0.0233(15) 0.073(2) 0.0260(15) -0.0112(15) -0.0060(12) -0.0102(15)
O4 0.0153(13) 0.077(2) 0.0242(15) -0.0134(14) 0.0058(11) -0.0131(15)
N1 0.0146(14) 0.0333(17) 0.0152(14) -0.0023(12) -0.0022(11) -0.0078(12)
N2 0.0263(17) 0.041(2) 0.0155(15) -0.0013(14) -0.0023(13) -0.0014(13)
N3 0.0242(17) 0.0349(18) 0.0134(14) -0.0075(13) -0.0021(12) -0.0057(12)
C1 0.0154(16) 0.0255(18) 0.0170(16) -0.0053(13) 0.0001(13) -0.0045(13)
C2 0.0208(18) 0.0300(19) 0.0182(17) -0.0092(15) -0.0018(14) -0.0028(14)
C3 0.040(3) 0.052(3) 0.019(2) -0.002(2) -0.0064(17) 0.0018(18)
C4 0.048(3) 0.045(3) 0.029(2) 0.004(2) -0.017(2) 0.001(2)
C5 0.027(2) 0.042(3) 0.041(3) 0.0100(18) -0.0105(18) -0.007(2)
C6 0.024(2) 0.043(2) 0.030(2) 0.0003(17) -0.0044(16) -0.0081(18)
C7 0.0165(17) 0.036(2) 0.0193(17) -0.0052(15) -0.0002(14) -0.0044(15)
C8 0.0206(18) 0.0286(19) 0.0148(16) -0.0047(14) -0.0001(13) -0.0049(14)
C9 0.0183(18) 0.037(2) 0.0139(16) -0.0056(15) -0.0005(13) -0.0023(14)
C10 0.0186(17) 0.0295(19) 0.0141(16) -0.0058(14) -0.0011(13) -0.0041(14)
C11 0.0156(17) 0.033(2) 0.0137(16) -0.0075(14) 0.0017(13) -0.0022(14)
C12 0.026(2) 0.043(2) 0.0194(18) -0.0094(17) 0.0035(15) -0.0109(16)
C13 0.0162(18) 0.039(2) 0.031(2) -0.0012(16) 0.0047(15) -0.0110(17)
C14 0.024(2) 0.043(2) 0.028(2) 0.0005(17) -0.0050(16) -0.0065(18)
C15 0.026(2) 0.040(2) 0.0159(17) -0.0064(16) -0.0035(14) -0.0061(15)
C16 0.0162(17) 0.0263(18) 0.0176(17) -0.0031(13) 0.0017(13) -0.0019(13)
C17 0.0143(16) 0.0266(18) 0.0179(17) -0.0027(13) 0.0016(13) -0.0045(13)
C18 0.0171(17) 0.0283(19) 0.0167(16) -0.0028(14) -0.0005(13) -0.0032(14)
C19 0.0147(17) 0.039(2) 0.0210(18) 0.0007(15) -0.0015(14) -0.0090(16)
C20 0.0195(17) 0.0262(18) 0.0109(15) -0.0056(14) 0.0018(12) 0.0005(13)
C21 0.0178(17) 0.0257(18) 0.0177(16) -0.0067(14) 0.0000(13) -0.0035(13)
C22 0.0202(18) 0.0299(19) 0.0199(17) -0.0063(15) -0.0015(14) -0.0071(14)
C23 0.0141(16) 0.0308(19) 0.0154(16) -0.0038(14) -0.0011(12) -0.0052(14)

loop_
_atom_site_label
_atom_site_type_symbol
_atom_site_fract_x
_atom_site_fract_y
_atom_site_fract_z
_atom_site_occupancy
_atom_site_symmetry_multiplicity
_atom_site_Wyckoff_symbol
_atom_site_calc_flag
_atom_site_thermal_displace_type
_atom_site_U_iso_or_equiv
Mn1 Mn 0.2879(1) 0.1811(1) 1.2159(0) 1.000 2 i d Uani 0.0234(3)
Cl1 Cl 0.1935(2) 0.0094(1) 1.3417(1) 1.000 2 i d Uani 0.0479(4)
O1 O 0.3040(3) 0.3091(3) 0.3308(3) 1.000 2 i d Uani 0.0316(7)
O2 O 0.4788(3) 0.4070(4) 0.2137(3) 1.000 2 i d Uani 0.0377(8)
O3 O 1.0367(4) 0.3363(4) 0.5959(3) 1.000 2 i d Uani 0.0402(8)
O4 O 1.0004(3) 0.3659(4) 0.3911(3) 1.000 2 i d Uani 0.0380(8)
H4 H 1.0953 0.3370 0.3897 1.000 2 i d Uiso 0.05700
N1 N 0.3743(4) 0.2087(3) 1.0224(3) 1.000 2 i d Uani 0.0208(7)
N2 N 0.5490(4) 0.0930(4) 1.2173(3) 1.000 2 i d Uani 0.0286(8)
N3 N 0.0801(4) 0.2710(3) 1.0904(3) 1.000 2 i d Uani 0.0237(7)
C1 C 0.5259(4) 0.1655(4) 0.9968(3) 1.000 2 i d Uani 0.0191(7)
C2 C 0.6202(4) 0.0919(4) 1.1067(3) 1.000 2 i d Uani 0.0226(8)
C3 C 0.6298(6) 0.0352(5) 1.3203(4) 1.000 2 i d Uani 0.0389(11)
H3 H 0.5802 0.0392 1.3968 1.000 2 i calc Uiso 0.04700
C4 C 0.7826(6) -0.0300(5) 1.3195(4) 1.000 2 i d Uani 0.0430(12)
H4A H 0.8356 -0.0688 1.3934 1.000 2 i calc Uiso 0.05200
C5 C 0.8554(6) -0.0363(5) 1.2052(5) 1.000 2 i d Uani 0.0382(11)
H5 H 0.9578 -0.0816 1.2010 1.000 2 i calc Uiso 0.04600
C6 C 0.7736(5) 0.0261(5) 1.0969(4) 1.000 2 i d Uani 0.0330(9)
H6 H 0.8208 0.0238 1.0193 1.000 2 i calc Uiso 0.04000
C7 C 0.5874(4) 0.1935(4) 0.8782(3) 1.000 2 i d Uani 0.0240(8)
H7 H 0.6931 0.1630 0.8626 1.000 2 i calc Uiso 0.02900
C8 C 0.4898(4) 0.2681(4) 0.7818(3) 1.000 2 i d Uani 0.0212(7)
C9 C 0.3326(4) 0.3107(4) 0.8085(3) 1.000 2 i d Uani 0.0233(8)
H9 H 0.2647 0.3603 0.7464 1.000 2 i calc Uiso 0.02800
C10 C 0.2784(4) 0.2779(4) 0.9294(3) 1.000 2 i d Uani 0.0205(7)
C11 C 0.1106(4) 0.3142(4) 0.9686(3) 1.000 2 i d Uani 0.0207(7)
C12 C -0.0676(5) 0.2933(4) 1.1317(4) 1.000 2 i d Uani 0.0282(9)
H12 H -0.0888 0.2590 1.2141 1.000 2 i calc Uiso 0.03400
C13 C -0.1923(5) 0.3657(4) 1.0569(4) 1.000 2 i d Uani 0.0286(9)
H13 H -0.2937 0.3834 1.0892 1.000 2 i calc Uiso 0.03400
C14 C -0.1597(5) 0.4109(5) 0.9315(4) 1.000 2 i d Uani 0.0323(9)
H14 H -0.2395 0.4595 0.8784 1.000 2 i calc Uiso 0.03900
C15 C -0.0065(5) 0.3822(4) 0.8875(4) 1.000 2 i d Uani 0.0271(8)
H15 H 0.0167 0.4087 0.8038 1.000 2 i calc Uiso 0.03200
C16 C 0.5551(4) 0.3038(4) 0.6551(3) 1.000 2 i d Uani 0.0205(7)
C17 C 0.4626(4) 0.3180(4) 0.5499(3) 1.000 2 i d Uani 0.0197(7)
H17 H 0.3582 0.3063 0.5597 1.000 2 i calc Uiso 0.02400
C18 C 0.5245(4) 0.3497(4) 0.4300(3) 1.000 2 i d Uani 0.0210(7)
C19 C 0.4297(4) 0.3605(4) 0.3161(4) 1.000 2 i d Uani 0.0252(8)
C20 C 0.6817(4) 0.3653(4) 0.4161(3) 1.000 2 i d Uani 0.0193(7)
H20 H 0.7225 0.3888 0.3367 1.000 2 i calc Uiso 0.02300
C21 C 0.7786(4) 0.3463(4) 0.5191(3) 1.000 2 i d Uani 0.0201(7)
C22 C 0.9490(4) 0.3495(4) 0.5080(3) 1.000 2 i d Uani 0.0227(8)
C23 C 0.7128(4) 0.3164(4) 0.6388(3) 1.000 2 i d Uani 0.0200(7)
H23 H 0.7761 0.3049 0.7083 1.000 2 i calc Uiso 0.02400

loop_
_atom_type_symbol
_atom_type_radius_bond
Mn 1.200
Cl 1.200
O 1.200
H 1.200
N 1.200
C 1.200

loop_
_geom_angle_atom_site_label_1
_geom_angle_atom_site_label_2
_geom_angle_atom_site_label_3
_geom_angle_site_symmetry_1
_geom_angle_site_symmetry_3
_geom_angle
_geom_angle_publ_flag
O1 Mn1 Cl1 1_556 . 105.25(10) no
O1 Mn1 N1 1_556 . 122.60(13) no
O1 Mn1 N2 1_556 . 96.56(12) no
O1 Mn1 N3 1_556 . 106.47(12) no
N1 Mn1 Cl1 . . 131.8(1) no
N1 Mn1 N2 . . 71.92(12) no
N1 Mn1 N3 . . 71.97(11) no
N2 Mn1 Cl1 . . 98.99(10) no
N3 Mn1 Cl1 . . 101.54(9) no
N3 Mn1 N2 . . 143.61(12) no
C19 O1 Mn1 . 1_554 115.2(2) no
C22 O4 H4 . . 109.50 no
C1 N1 Mn1 . . 120.3(2) no
C1 N1 C10 . . 119.2(3) no
C10 N1 Mn1 . . 120.2(2) no
C2 N2 Mn1 . . 116.9(3) no
C3 N2 Mn1 . . 123.8(3) no
C3 N2 C2 . . 119.1(4) no
C11 N3 Mn1 . . 117.5(2) no
C12 N3 Mn1 . . 123.3(3) no
C12 N3 C11 . . 118.9(3) no
N1 C1 C2 . . 114.4(3) no
N1 C1 C7 . . 121.6(3) no
C7 C1 C2 . . 124.0(3) no
N2 C2 C1 . . 115.9(3) no
N2 C2 C6 . . 121.3(4) no
C6 C2 C1 . . 122.8(4) no
N2 C3 H3 . . 118.30 no
N2 C3 C4 . . 123.4(4) no
C4 C3 H3 . . 118.30 no
C3 C4 H4A . . 121.00 no
C3 C4 C5 . . 117.9(4) no
C5 C4 H4A . . 121.00 no
C4 C5 H5 . . 120.40 no
C4 C5 C6 . . 119.3(4) no
C6 C5 H5 . . 120.40 no
C2 C6 C5 . . 118.8(4) no
C2 C6 H6 . . 120.60 no
C5 C6 H6 . . 120.60 no
C1 C7 H7 . . 120.20 no
C1 C7 C8 . . 119.5(3) no
C8 C7 H7 . . 120.20 no
C7 C8 C16 . . 120.4(3) no
C9 C8 C7 . . 118.5(3) no
C9 C8 C16 . . 121.1(3) no
C8 C9 H9 . . 120.60 no
C8 C9 C10 . . 118.9(3) no
C10 C9 H9 . . 120.60 no
N1 C10 C9 . . 122.2(3) no
N1 C10 C11 . . 114.0(3) no
C9 C10 C11 . . 123.8(3) no
N3 C11 C10 . . 115.0(3) no
N3 C11 C15 . . 121.8(3) no
C15 C11 C10 . . 123.1(3) no
N3 C12 H12 . . 118.50 no
N3 C12 C13 . . 123.0(4) no
C13 C12 H12 . . 118.50 no
C12 C13 H13 . . 121.10 no
C12 C13 C14 . . 117.7(4) no
C14 C13 H13 . . 121.10 no
C13 C14 H14 . . 120.50 no
C15 C14 C13 . . 119.0(4) no
C15 C14 H14 . . 120.50 no
C11 C15 C14 . . 119.4(4) no
C11 C15 H15 . . 120.30 no
C14 C15 H15 . . 120.30 no
C17 C16 C8 . . 120.9(3) no
C23 C16 C8 . . 120.3(3) no
C23 C16 C17 . . 118.7(3) no
C16 C17 H17 . . 119.50 no
C16 C17 C18 . . 121.1(3) no
C18 C17 H17 . . 119.50 no
C17 C18 C19 . . 122.0(3) no
C20 C18 C17 . . 119.1(3) no
C20 C18 C19 . . 118.8(3) no
O1 C19 C18 . . 116.8(3) no
O2 C19 O1 . . 123.0(4) no
O2 C19 C18 . . 120.0(3) no
C18 C20 H20 . . 119.50 no
C21 C20 C18 . . 121.0(3) no
C21 C20 H20 . . 119.50 no
C20 C21 C22 . . 122.7(3) no
C20 C21 C23 . . 118.7(3) no
C23 C21 C22 . . 118.6(3) no
O3 C22 O4 . . 122.3(4) no
O3 C22 C21 . . 124.5(4) no
O4 C22 C21 . . 113.2(3) no
C16 C23 C21 . . 121.3(3) no
C16 C23 H23 . . 119.40 no
C21 C23 H23 . . 119.40 no

loop_
_geom_bond_atom_site_label_1
_geom_bond_atom_site_label_2
_geom_bond_site_symmetry_2
_geom_bond_distance
_geom_bond_publ_flag
Mn1 Cl1 . 2.3223(13) no
Mn1 O1 1_556 2.061(3) no
Mn1 N1 . 2.201(3) no
Mn1 N2 . 2.275(4) no
Mn1 N3 . 2.253(3) no
O1 Mn1 1_554 2.061(3) no
O1 C19 . 1.292(5) no
O2 C19 . 1.228(5) no
O3 C22 . 1.219(5) no
O4 H4 . 0.8205 no
O4 C22 . 1.327(5) no
N1 C1 . 1.341(5) no
N1 C10 . 1.348(5) no
N2 C2 . 1.338(5) no
N2 C3 . 1.332(5) no
N3 C11 . 1.356(4) no
N3 C12 . 1.329(5) no
C1 C2 . 1.485(5) no
C1 C7 . 1.382(5) no
C2 C6 . 1.391(6) no
C3 H3 . 0.9300 no
C3 C4 . 1.374(7) no
C4 H4A . 0.9300 no
C4 C5 . 1.386(7) no
C5 H5 . 0.9300 no
C5 C6 . 1.392(6) no
C6 H6 . 0.9300 no
C7 H7 . 0.9300 no
C7 C8 . 1.399(5) no
C8 C9 . 1.387(5) no
C8 C16 . 1.483(5) no
C9 H9 . 0.9300 no
C9 C10 . 1.387(5) no
C10 C11 . 1.495(5) no
C11 C15 . 1.375(5) no
C12 H12 . 0.9300 no
C12 C13 . 1.395(6) no
C13 H13 . 0.9300 no
C13 C14 . 1.400(6) no
C14 H14 . 0.9300 no
C14 C15 . 1.389(6) no
C15 H15 . 0.9300 no
C16 C17 . 1.396(5) no
C16 C23 . 1.391(5) no
C17 H17 . 0.9300 no
C17 C18 . 1.400(5) no
C18 C19 . 1.494(5) no
C18 C20 . 1.393(5) no
C20 H20 . 0.9300 no
C20 C21 . 1.392(5) no
C21 C22 . 1.475(5) no
C21 C23 . 1.409(5) no
C23 H23 . 0.9300 no

loop_
_geom_torsion_atom_site_label_1
_geom_torsion_atom_site_label_2
_geom_torsion_atom_site_label_3
_geom_torsion_atom_site_label_4
_geom_torsion_site_symmetry_1
_geom_torsion
_geom_torsion_publ_flag
Mn1 O1 C19 O2 1_554 47.1(5) no
Mn1 O1 C19 C18 1_554 -127.0(3) no
Mn1 N1 C1 C2 . 4.4(4) no
Mn1 N1 C1 C7 . -172.9(3) no
Mn1 N1 C10 C9 . 172.3(3) no
Mn1 N1 C10 C11 . -8.3(4) no
Mn1 N2 C2 C1 . 8.6(4) no
Mn1 N2 C2 C6 . -171.8(3) no
Mn1 N2 C3 C4 . 172.7(4) no
Mn1 N3 C11 C10 . 8.9(4) no
Mn1 N3 C11 C15 . -173.2(3) no
Mn1 N3 C12 C13 . 170.3(3) no
N1 C1 C2 N2 . -8.5(5) no
N1 C1 C2 C6 . 171.9(4) no
N1 C1 C7 C8 . -0.3(6) no
N1 C10 C11 N3 . -0.7(5) no
N1 C10 C11 C15 . -178.5(4) no
N2 C2 C6 C5 . -2.0(7) no
N2 C3 C4 C5 . -0.4(8) no
N3 C11 C15 C14 . 1.8(6) no
N3 C12 C13 C14 . 3.2(7) no
C1 N1 C10 C9 . -2.6(6) no
C1 N1 C10 C11 . 176.8(3) no
C1 C2 C6 C5 . 177.6(4) no
C1 C7 C8 C9 . -0.7(6) no
C1 C7 C8 C16 . 177.5(4) no
C2 N2 C3 C4 . -2.2(7) no
C2 C1 C7 C8 . -177.4(4) no
C3 N2 C2 C1 . -176.2(4) no
C3 N2 C2 C6 . 3.4(6) no
C3 C4 C5 C6 . 1.8(8) no
C4 C5 C6 C2 . -0.6(7) no
C7 C1 C2 N2 . 168.7(4) no
C7 C1 C2 C6 . -10.8(6) no
C7 C8 C9 C10 . 0.1(6) no
C7 C8 C16 C17 . 147.9(4) no
C7 C8 C16 C23 . -28.4(6) no
C8 C9 C10 N1 . 1.5(6) no
C8 C9 C10 C11 . -177.8(4) no
C8 C16 C17 C18 . -179.0(3) no
C8 C16 C23 C21 . 178.0(3) no
C9 C8 C16 C17 . -34.0(6) no
C9 C8 C16 C23 . 149.7(4) no
C9 C10 C11 N3 . 178.7(4) no
C9 C10 C11 C15 . 0.9(6) no
C10 N1 C1 C2 . 179.3(3) no
C10 N1 C1 C7 . 1.9(5) no
C10 C11 C15 C14 . 179.5(4) no
C11 N3 C12 C13 . -3.8(6) no
C12 N3 C11 C10 . -176.6(4) no
C12 N3 C11 C15 . 1.2(6) no
C12 C13 C14 C15 . -0.1(6) no
C13 C14 C15 C11 . -2.3(7) no
C16 C8 C9 C10 . -178.0(4) no
C16 C17 C18 C19 . 177.6(4) no
C16 C17 C18 C20 . 0.9(6) no
C17 C16 C23 C21 . 1.6(6) no
C17 C18 C19 O1 . -16.7(6) no
C17 C18 C19 O2 . 169.0(4) no
C17 C18 C20 C21 . 1.8(6) no
C18 C20 C21 C22 . 173.9(4) no
C18 C20 C21 C23 . -2.8(6) no
C19 C18 C20 C21 . -175.0(4) no
C20 C18 C19 O1 . 160.1(4) no
C20 C18 C19 O2 . -14.2(6) no
C20 C21 C22 O3 . 178.2(4) no
C20 C21 C22 O4 . -3.0(6) no
C20 C21 C23 C16 . 1.0(6) no
C22 C21 C23 C16 . -175.8(3) no
C23 C16 C17 C18 . -2.6(6) no
C23 C21 C22 O3 . -5.1(6) no
C23 C21 C22 O4 . 173.7(4) no
